data_7052849
loop_
_publ_author_name
'Seifert, Susan'
'Seifert, Andreas'
'Brunklaus, Gunther'
'Hofmann, Katja'
'R\"uffer, Tobias'
'Lang, Heinrich'
'Spange, Stefan'

_publ_section_title
;
 Probing the surface polarity of inorganic oxides using merocyanine-type
 dyes derived from barbituric acid
;
_journal_issue 3
_journal_name_full 'New Journal of Chemistry'
_journal_page_first 674
_journal_paper_doi 10.1039/c2nj20835k
_journal_volume 36
_journal_year 2012
_chemical_formula_moiety 'C15 H15 N3 O3'
_chemical_formula_sum 'C15 H15 N3 O3'
_chemical_formula_weight 285.30
_chemical_name_systematic
;
?
;
_space_group_IT_number 14
_symmetry_cell_setting monoclinic
_symmetry_space_group_name_Hall '-P 2yn'
_symmetry_space_group_name_H-M 'P 1 21/n 1'
_atom_sites_solution_hydrogens geom
_atom_sites_solution_primary direct
_atom_sites_solution_secondary difmap
_audit_creation_method SHELXL-97
_cell_angle_alpha 90.00
_cell_angle_beta 91.668(5)
_cell_angle_gamma 90.00
_cell_formula_units_Z 4
_cell_length_a 4.5663(2)
_cell_length_b 9.6254(5)
_cell_length_c 30.3857(14)
_cell_measurement_reflns_used 4606
_cell_measurement_temperature 105
_cell_measurement_theta_max 65.3303
_cell_measurement_theta_min 4.3913
_cell_volume 1334.96(11)
_computing_cell_refinement
;
CrysAlisPro, Oxford Diffraction Ltd.,
Version 1.171.33.46 (release 27-08-2009 CrysAlis171 .NET)
(compiled Aug 27 2009,17:19:36)
;
_computing_data_collection
;
CrysAlisPro, Oxford Diffraction Ltd.,
Version 1.171.33.46 (release 27-08-2009 CrysAlis171 .NET)
(compiled Aug 27 2009,17:19:36)
;
_computing_data_reduction
;
CrysAlisPro, Oxford Diffraction Ltd.,
Version 1.171.33.46 (release 27-08-2009 CrysAlis171 .NET)
(compiled Aug 27 2009,17:19:36)
;
_computing_structure_refinement 'SHELXL-97 (Sheldrick, 1997)'
_computing_structure_solution 'SHELXS-97 (Sheldrick, 1997)'
_diffrn_ambient_temperature 105
_diffrn_measured_fraction_theta_full 0.982
_diffrn_measured_fraction_theta_max 0.982
_diffrn_measurement_device_type 'oxford gemini s'
_diffrn_measurement_method '\w scans'
_diffrn_radiation_monochromator graphite
_diffrn_radiation_source 'fine-focus sealed tube'
_diffrn_radiation_type CuK\a
_diffrn_radiation_wavelength 1.54184
_diffrn_reflns_av_R_equivalents 0.0500
_diffrn_reflns_av_sigmaI/netI 0.0349
_diffrn_reflns_limit_h_max 5
_diffrn_reflns_limit_h_min -5
_diffrn_reflns_limit_k_max 11
_diffrn_reflns_limit_k_min -10
_diffrn_reflns_limit_l_max 23
_diffrn_reflns_limit_l_min -35
_diffrn_reflns_number 8822
_diffrn_reflns_theta_full 65.53
_diffrn_reflns_theta_max 65.53
_diffrn_reflns_theta_min 4.82
_diffrn_standards_decay_% 0
_diffrn_standards_interval_count 50
_diffrn_standards_interval_time 5
_diffrn_standards_number 2
_exptl_absorpt_coefficient_mu 0.836
_exptl_absorpt_correction_T_max 1.00000
_exptl_absorpt_correction_T_min 0.58009
_exptl_absorpt_correction_type multi-scan
_exptl_absorpt_process_details
;
CrysAlisPro, Oxford Diffraction Ltd.,
Version 1.171.33.46 (release 27-08-2009 CrysAlis171 .NET)
(compiled Aug 27 2009,17:19:36)
Empirical absorption correction using spherical harmonics,
implemented in SCALE3 ABSPACK scaling algorithm.
;
_exptl_crystal_colour purple
_exptl_crystal_density_diffrn 1.420
_exptl_crystal_density_method 'not measured'
_exptl_crystal_description block
_exptl_crystal_F_000 600
_exptl_crystal_size_max 0.3
_exptl_crystal_size_mid 0.2
_exptl_crystal_size_min 0.1
_refine_diff_density_max 0.269
_refine_diff_density_min -0.316
_refine_diff_density_rms 0.070
_refine_ls_extinction_method none
_refine_ls_goodness_of_fit_ref 0.958
_refine_ls_hydrogen_treatment mixed
_refine_ls_matrix_type full
_refine_ls_number_parameters 198
_refine_ls_number_reflns 2277
_refine_ls_number_restraints 0
_refine_ls_restrained_S_all 0.958
_refine_ls_R_factor_all 0.0694
_refine_ls_R_factor_gt 0.0565
_refine_ls_shift/su_max 0.004
_refine_ls_shift/su_mean 0.000
_refine_ls_structure_factor_coef Fsqd
_refine_ls_weighting_details 'calc w=1/[\s^2^(Fo^2^)+(0.1211P)^2^+0.0000P] where P=(Fo^2^+2Fc^2^)/3'
_refine_ls_weighting_scheme calc
_refine_ls_wR_factor_gt 0.1460
_refine_ls_wR_factor_ref 0.1530
_reflns_number_gt 1713
_reflns_number_total 2277
_reflns_threshold_expression >2sigma(I)
_cod_data_source_file c2nj20835k.txt
_cod_data_source_block wolf2
_cod_original_sg_symbol_H-M P2(1)/n
_cod_database_code 7052849

loop_
_symmetry_equiv_pos_as_xyz
'x, y, z'
'-x+1/2, y+1/2, -z+1/2'
'-x, -y, -z'
'x-1/2, -y-1/2, z-1/2'

loop_
_atom_site_label
_atom_site_type_symbol
_atom_site_fract_x
_atom_site_fract_y
_atom_site_fract_z
_atom_site_U_iso_or_equiv
_atom_site_adp_type
_atom_site_occupancy
_atom_site_symmetry_multiplicity
_atom_site_calc_flag
_atom_site_refinement_flags
C1 C -0.4751(5) 0.2454(3) 0.13760(7) 0.0473(6) Uani 1 1 d .
H1A H -0.5323 0.2527 0.1070 0.071 Uiso 1 1 calc R
H1B H -0.3845 0.3306 0.1472 0.071 Uiso 1 1 calc R
H1C H -0.6451 0.2281 0.1546 0.071 Uiso 1 1 calc R
C2 C -0.1758(5) 0.0579(3) 0.10445(7) 0.0500(6) Uani 1 1 d .
H2A H -0.2775 0.0941 0.0788 0.075 Uiso 1 1 calc R
H2B H -0.2195 -0.0392 0.1074 0.075 Uiso 1 1 calc R
H2C H 0.0313 0.0698 0.1014 0.075 Uiso 1 1 calc R
C3 C -0.1568(5) 0.0988(2) 0.18391(6) 0.0389(5) Uani 1 1 d .
C4 C -0.2387(5) 0.1735(2) 0.22205(7) 0.0399(5) Uani 1 1 d .
H4 H -0.3813 0.2423 0.2195 0.048 Uiso 1 1 calc R
C5 C -0.1106(4) 0.1458(2) 0.26248(7) 0.0389(5) Uani 1 1 d .
H5 H -0.1675 0.1968 0.2868 0.047 Uiso 1 1 calc R
C6 C 0.1039(5) 0.0424(2) 0.26816(7) 0.0388(5) Uani 1 1 d .
C7 C 0.1729(5) -0.0359(2) 0.23068(7) 0.0418(5) Uani 1 1 d .
H7 H 0.3080 -0.1078 0.2337 0.050 Uiso 1 1 calc R
C8 C 0.0480(5) -0.0100(2) 0.18987(7) 0.0413(5) Uani 1 1 d .
H8 H 0.0985 -0.0645 0.1660 0.050 Uiso 1 1 calc R
C9 C 0.2600(5) 0.0175(2) 0.30895(7) 0.0409(5) Uani 1 1 d .
H9 H 0.3856 -0.0586 0.3095 0.049 Uiso 1 1 calc R
C10 C 0.2473(5) 0.0918(2) 0.34724(7) 0.0411(5) Uani 1 1 d .
H10 H 0.1190 0.1665 0.3488 0.049 Uiso 1 1 calc R
C11 C 0.4246(5) 0.0573(2) 0.38428(7) 0.0403(5) Uani 1 1 d .
H11 H 0.5262 -0.0261 0.3822 0.048 Uiso 1 1 calc R
C12 C 0.4695(4) 0.1286(2) 0.42292(7) 0.0382(5) Uani 1 1 d .
C13 C 0.6845(4) 0.0743(2) 0.45524(6) 0.0383(5) Uani 1 1 d .
C14 C 0.6642(4) 0.2948(2) 0.49542(6) 0.0373(5) Uani 1 1 d .
C15 C 0.3288(4) 0.2618(2) 0.43143(7) 0.0397(5) Uani 1 1 d .
N1 N -0.2700(4) 0.1324(2) 0.14353(6) 0.0442(5) Uani 1 1 d .
N2 N 0.7668(4) 0.16327(18) 0.48916(5) 0.0377(4) Uani 1 1 d .
N3 N 0.4376(4) 0.3350(2) 0.46764(5) 0.0392(5) Uani 1 1 d .
O1 O 0.7945(3) -0.04204(15) 0.45319(5) 0.0439(4) Uani 1 1 d .
O2 O 0.7647(3) 0.37171(15) 0.52415(4) 0.0430(4) Uani 1 1 d .
O3 O 0.1292(3) 0.31258(17) 0.40893(5) 0.0491(5) Uani 1 1 d .
H2N H 0.891(6) 0.133(2) 0.5051(9) 0.044(7) Uiso 1 1 d .
H3N H 0.352(5) 0.414(3) 0.4717(7) 0.038(6) Uiso 1 1 d .

loop_
_atom_site_aniso_label
_atom_site_aniso_U_11
_atom_site_aniso_U_22
_atom_site_aniso_U_33
_atom_site_aniso_U_23
_atom_site_aniso_U_13
_atom_site_aniso_U_12
C1 0.0497(12) 0.0565(15) 0.0354(11) 0.0062(10) -0.0043(10) -0.0022(10)
C2 0.0522(13) 0.0661(16) 0.0313(11) -0.0062(10) -0.0046(10) -0.0031(11)
C3 0.0429(11) 0.0425(13) 0.0313(10) 0.0000(9) 0.0004(8) -0.0073(9)
C4 0.0423(11) 0.0406(12) 0.0365(10) 0.0004(9) -0.0004(9) -0.0005(9)
C5 0.0447(11) 0.0410(13) 0.0311(10) -0.0035(8) 0.0006(9) -0.0054(9)
C6 0.0448(11) 0.0378(12) 0.0338(11) -0.0010(8) -0.0005(9) -0.0058(9)
C7 0.0484(11) 0.0392(12) 0.0376(11) -0.0010(9) -0.0021(9) 0.0009(9)
C8 0.0482(11) 0.0434(13) 0.0324(10) -0.0058(9) 0.0002(9) -0.0023(9)
C9 0.0472(11) 0.0394(12) 0.0360(11) 0.0006(9) -0.0022(9) -0.0009(9)
C10 0.0461(11) 0.0413(13) 0.0355(11) -0.0001(9) -0.0033(9) -0.0010(9)
C11 0.0444(11) 0.0390(12) 0.0373(11) 0.0016(9) -0.0009(9) -0.0003(9)
C12 0.0401(10) 0.0413(12) 0.0329(10) 0.0033(8) -0.0030(9) -0.0005(9)
C13 0.0439(11) 0.0416(13) 0.0294(10) 0.0015(8) -0.0003(9) 0.0019(9)
C14 0.0438(11) 0.0404(12) 0.0276(9) 0.0018(9) -0.0005(8) 0.0037(9)
C15 0.0436(11) 0.0441(13) 0.0312(10) 0.0011(8) -0.0017(9) 0.0011(9)
N1 0.0476(10) 0.0539(12) 0.0308(9) -0.0019(8) -0.0025(8) -0.0011(8)
N2 0.0444(10) 0.0403(11) 0.0280(8) 0.0014(7) -0.0049(8) 0.0062(8)
N3 0.0471(10) 0.0398(11) 0.0304(9) -0.0018(7) -0.0032(8) 0.0073(8)
O1 0.0548(9) 0.0394(9) 0.0368(8) -0.0022(6) -0.0080(7) 0.0086(7)
O2 0.0537(9) 0.0445(9) 0.0302(7) -0.0049(6) -0.0087(6) 0.0058(7)
O3 0.0544(9) 0.0504(10) 0.0417(8) -0.0057(7) -0.0150(7) 0.0129(7)

loop_
_atom_type_symbol
_atom_type_description
_atom_type_scat_dispersion_real
_atom_type_scat_dispersion_imag
_atom_type_scat_source
C C 0.0181 0.0091 'International Tables Vol C Tables 4.2.6.8 and 6.1.1.4'
H H 0.0000 0.0000 'International Tables Vol C Tables 4.2.6.8 and 6.1.1.4'
N N 0.0311 0.0180 'International Tables Vol C Tables 4.2.6.8 and 6.1.1.4'
O O 0.0492 0.0322 'International Tables Vol C Tables 4.2.6.8 and 6.1.1.4'

loop_
_geom_angle_atom_site_label_1
_geom_angle_atom_site_label_2
_geom_angle_atom_site_label_3
_geom_angle
N1 C1 H1A 109.5
N1 C1 H1B 109.5
H1A C1 H1B 109.5
N1 C1 H1C 109.5
H1A C1 H1C 109.5
H1B C1 H1C 109.5
N1 C2 H2A 109.5
N1 C2 H2B 109.5
H2A C2 H2B 109.5
N1 C2 H2C 109.5
H2A C2 H2C 109.5
H2B C2 H2C 109.5
N1 C3 C8 121.75(19)
N1 C3 C4 120.9(2)
C8 C3 C4 117.33(18)
C5 C4 C3 121.0(2)
C5 C4 H4 119.5
C3 C4 H4 119.5
C4 C5 C6 121.7(2)
C4 C5 H5 119.1
C6 C5 H5 119.1
C5 C6 C7 116.84(19)
C5 C6 C9 123.6(2)
C7 C6 C9 119.5(2)
C8 C7 C6 122.4(2)
C8 C7 H7 118.8
C6 C7 H7 118.8
C7 C8 C3 120.4(2)
C7 C8 H8 119.8
C3 C8 H8 119.8
C10 C9 C6 128.1(2)
C10 C9 H9 116.0
C6 C9 H9 116.0
C9 C10 C11 121.3(2)
C9 C10 H10 119.3
C11 C10 H10 119.3
C12 C11 C10 129.5(2)
C12 C11 H11 115.3
C10 C11 H11 115.3
C11 C12 C15 122.40(19)
C11 C12 C13 118.4(2)
C15 C12 C13 118.98(18)
O1 C13 N2 119.92(18)
O1 C13 C12 123.92(19)
N2 C13 C12 116.15(19)
O2 C14 N2 122.49(18)
O2 C14 N3 121.9(2)
N2 C14 N3 115.56(18)
O3 C15 N3 118.9(2)
O3 C15 C12 125.15(19)
N3 C15 C12 115.95(18)
C3 N1 C1 121.43(19)
C3 N1 C2 120.27(19)
C1 N1 C2 118.25(17)
C14 N2 C13 126.22(18)
C14 N2 H2N 119.9(18)
C13 N2 H2N 113.8(18)
C14 N3 C15 126.2(2)
C14 N3 H3N 119.7(15)
C15 N3 H3N 114.0(15)

loop_
_geom_bond_atom_site_label_1
_geom_bond_atom_site_label_2
_geom_bond_distance
C1 N1 1.443(3)
C1 H1A 0.9600
C1 H1B 0.9600
C1 H1C 0.9600
C2 N1 1.463(3)
C2 H2A 0.9600
C2 H2B 0.9600
C2 H2C 0.9600
C3 N1 1.357(3)
C3 C8 1.412(3)
C3 C4 1.423(3)
C4 C5 1.372(3)
C4 H4 0.9300
C5 C6 1.404(3)
C5 H5 0.9300
C6 C7 1.409(3)
C6 C9 1.432(3)
C7 C8 1.373(3)
C7 H7 0.9300
C8 H8 0.9300
C9 C10 1.368(3)
C9 H9 0.9300
C10 C11 1.407(3)
C10 H10 0.9300
C11 C12 1.371(3)
C11 H11 0.9300
C12 C15 1.460(3)
C12 C13 1.465(3)
C13 O1 1.230(3)
C13 N2 1.383(3)
C14 O2 1.223(2)
C14 N2 1.366(3)
C14 N3 1.372(3)
C15 O3 1.225(2)
C15 N3 1.387(3)
N2 H2N 0.79(3)
N3 H3N 0.87(3)

loop_
_geom_torsion_atom_site_label_1
_geom_torsion_atom_site_label_2
_geom_torsion_atom_site_label_3
_geom_torsion_atom_site_label_4
_geom_torsion
N1 C3 C4 C5 -175.8(2)
C8 C3 C4 C5 3.7(3)
C3 C4 C5 C6 -0.5(3)
C4 C5 C6 C7 -2.7(3)
C4 C5 C6 C9 174.8(2)
C5 C6 C7 C8 2.8(3)
C9 C6 C7 C8 -174.8(2)
C6 C7 C8 C3 0.4(3)
N1 C3 C8 C7 175.8(2)
C4 C3 C8 C7 -3.6(3)
C5 C6 C9 C10 -5.1(4)
C7 C6 C9 C10 172.3(2)
C6 C9 C10 C11 -177.4(2)
C9 C10 C11 C12 170.8(2)
C10 C11 C12 C15 -0.4(4)
C10 C11 C12 C13 -175.4(2)
C11 C12 C13 O1 -11.8(3)
C15 C12 C13 O1 172.99(19)
C11 C12 C13 N2 166.98(19)
C15 C12 C13 N2 -8.2(3)
C11 C12 C15 O3 11.4(3)
C13 C12 C15 O3 -173.6(2)
C11 C12 C15 N3 -167.6(2)
C13 C12 C15 N3 7.4(3)
C8 C3 N1 C1 -178.87(19)
C4 C3 N1 C1 0.5(3)
C8 C3 N1 C2 -1.6(3)
C4 C3 N1 C2 177.8(2)
O2 C14 N2 C13 -173.8(2)
N3 C14 N2 C13 6.9(3)
O1 C13 N2 C14 179.74(19)
C12 C13 N2 C14 0.9(3)
O2 C14 N3 C15 172.9(2)
N2 C14 N3 C15 -7.8(3)
O3 C15 N3 C14 -178.2(2)
C12 C15 N3 C14 0.8(3)
